data_7055310
loop_
_publ_author_name
'Cheng, Hong-Jian'
'Shen, Ya-Li'
'Lu, Yi-Feng'
'Ma, Ji'
'Ji, Hong-Wei'
'Yin, Wen-Yu'
'Tang, Xiao-Yan'
'Ma, Yun-Sheng'
'Yuan, Rong-Xin'

_publ_section_title
;
 Alkyl group-directed assembly of coordination polymers based on
 bis-(4-imidazol-1-yl-phenyl)-amine and their photocatalytic properties
;
_journal_issue 3
_journal_name_full 'New J. Chem.'
_journal_page_first 2479
_journal_paper_doi 10.1039/C5NJ02760H
_journal_volume 40
_journal_year 2016
_chemical_formula_moiety 'C30 H31 N5 O6 Zn'
_chemical_formula_sum 'C30 H31 N5 O6 Zn'
_chemical_formula_weight 622.97
_space_group_crystal_system monoclinic
_space_group_IT_number 14
_space_group_name_Hall '-P 2ybc'
_space_group_name_H-M_alt 'P 1 21/c 1'
_symmetry_space_group_name_Hall '-P 2ybc'
_symmetry_space_group_name_H-M 'P 1 21/c 1'
_atom_sites_solution_hydrogens mixed
_audit_creation_method SHELXL-2014/7
_audit_update_record
;
2015-09-12 deposited with the CCDC.
2016-01-12 downloaded from the CCDC.
;
_cell_angle_alpha 90
_cell_angle_beta 116.820(3)
_cell_angle_gamma 90
_cell_formula_units_Z 4
_cell_length_a 12.0219(8)
_cell_length_b 11.4303(8)
_cell_length_c 23.9587(15)
_cell_measurement_reflns_used 8330
_cell_measurement_temperature 293(2)
_cell_measurement_theta_max 26.77
_cell_measurement_theta_min 2.604
_cell_volume 2938.1(3)
_computing_cell_refinement 'Bruker SAINT'
_computing_data_collection 'Bruker APEX2'
_computing_data_reduction 'Bruker SAINT'
_computing_molecular_graphics 'Bruker SHELXTL'
_computing_publication_material 'Bruker SHELXTL'
_computing_structure_refinement 'SHELXL-2014/7 (Sheldrick, 2014)'
_computing_structure_solution 'SHELXL-2014/7 (Sheldrick, 2014)'
_diffrn_ambient_temperature 293(2)
_diffrn_measured_fraction_theta_full 0.995
_diffrn_measured_fraction_theta_max 0.987
_diffrn_measurement_device_type 'Bruker ApexII'
_diffrn_measurement_method 'phi and omega scans'
_diffrn_radiation_type MoK\a
_diffrn_radiation_wavelength 0.71073
_diffrn_reflns_av_R_equivalents 0.0407
_diffrn_reflns_av_unetI/netI 0.0454
_diffrn_reflns_Laue_measured_fraction_full 0.995
_diffrn_reflns_Laue_measured_fraction_max 0.987
_diffrn_reflns_limit_h_max 15
_diffrn_reflns_limit_h_min -15
_diffrn_reflns_limit_k_max 14
_diffrn_reflns_limit_k_min -14
_diffrn_reflns_limit_l_max 31
_diffrn_reflns_limit_l_min -30
_diffrn_reflns_number 24173
_diffrn_reflns_point_group_measured_fraction_full 0.995
_diffrn_reflns_point_group_measured_fraction_max 0.987
_diffrn_reflns_theta_full 25.242
_diffrn_reflns_theta_max 27.417
_diffrn_reflns_theta_min 1.898
_diffrn_source 'fine-focus sealed tube'
_exptl_absorpt_coefficient_mu 0.887
_exptl_absorpt_correction_T_max 0.837
_exptl_absorpt_correction_T_min 0.808
_exptl_absorpt_correction_type multi-scan
_exptl_absorpt_process_details 'SADABS, (Sheldrick 2008)'
_exptl_crystal_colour brown
_exptl_crystal_density_diffrn 1.408
_exptl_crystal_density_method 'not measured'
_exptl_crystal_description rode
_exptl_crystal_F_000 1296
_exptl_crystal_size_max 0.400
_exptl_crystal_size_mid 0.200
_exptl_crystal_size_min 0.200
_refine_diff_density_max 0.535
_refine_diff_density_min -0.466
_refine_diff_density_rms 0.077
_refine_ls_extinction_method none
_refine_ls_goodness_of_fit_ref 1.036
_refine_ls_hydrogen_treatment constr
_refine_ls_matrix_type full
_refine_ls_number_parameters 497
_refine_ls_number_reflns 6620
_refine_ls_number_restraints 6
_refine_ls_restrained_S_all 1.036
_refine_ls_R_factor_all 0.0694
_refine_ls_R_factor_gt 0.0491
_refine_ls_shift/su_max 0.001
_refine_ls_shift/su_mean 0.000
_refine_ls_structure_factor_coef Fsqd
_refine_ls_weighting_details 'w=1/[\s^2^(Fo^2^)+(0.0908P)^2^+0.8151P] where P=(Fo^2^+2Fc^2^)/3'
_refine_ls_weighting_scheme calc
_refine_ls_wR_factor_gt 0.1402
_refine_ls_wR_factor_ref 0.1558
_reflns_Friedel_coverage 0.000
_reflns_number_gt 4895
_reflns_number_total 6620
_reflns_threshold_expression 'I > 2\s(I)'
_cod_data_source_file c5nj02760h2.cif
_cod_data_source_block 3
_cod_depositor_comments 'Adding full bibliography for 7055308--7055311.cif.'
_cod_database_code 7055310
_shelx_shelxl_version_number 2014/7
_shelx_space_group_comment
;
The symmetry employed for this shelxl refinement is uniquely defined
by the following loop, which should always be used as a source of
symmetry information in preference to the above space-group names.
They are only intended as comments.
;
_shelx_estimated_absorpt_t_min 0.718
_shelx_estimated_absorpt_t_max 0.843

loop_
_space_group_symop_operation_xyz
'x, y, z'
'-x, y+1/2, -z+1/2'
'-x, -y, -z'
'x, -y-1/2, z-1/2'

loop_
_atom_site_label
_atom_site_type_symbol
_atom_site_fract_x
_atom_site_fract_y
_atom_site_fract_z
_atom_site_U_iso_or_equiv
_atom_site_adp_type
_atom_site_occupancy
_atom_site_site_symmetry_order
_atom_site_calc_flag
_atom_site_refinement_flags_posn
_atom_site_refinement_flags_adp
_atom_site_refinement_flags_occupancy
_atom_site_disorder_assembly
_atom_site_disorder_group
Zn1 Zn 0.41386(3) 0.96233(3) 0.62229(2) 0.04678(13) Uani 1 1 d . . . . .
O1 O 0.3657(2) 0.9073(2) 0.68500(11) 0.0644(6) Uani 1 1 d . . . . .
O2 O 0.2104(3) 1.0312(2) 0.66950(14) 0.0794(8) Uani 1 1 d . . . . .
O3 O 0.47136(19) 0.58975(19) 0.83407(10) 0.0573(5) Uani 1 1 d . . . . .
O4 O 0.3944(2) 0.5870(2) 0.90233(12) 0.0720(6) Uani 1 1 d . . . . .
O5 O 0.6428(3) 0.5272(3) 0.29291(14) 0.1074(11) Uani 1 1 d . . . . .
H5B H 0.6106 0.4936 0.2574 0.129 Uiso 1 1 d R U . . .
H5C H 0.6465 0.6011 0.2905 0.129 Uiso 1 1 d R U . . .
O6 O 0.6468(3) 0.7670(3) 0.31095(17) 0.1094(11) Uani 1 1 d . . . . .
H6B H 0.6992 0.8219 0.3180 0.131 Uiso 1 1 d R U . . .
H6C H 0.5938 0.8104 0.3158 0.131 Uiso 1 1 d R U . . .
C1 C 0.5285(3) 0.7936(3) 0.56783(18) 0.0670(9) Uani 1 1 d . . . . .
H1A H 0.5192 0.8445 0.5357 0.080 Uiso 1 1 calc R U . . .
C2 C 0.5242(4) 0.7243(4) 0.6478(2) 0.0965(15) Uani 1 1 d . . . . .
H2A H 0.4995 0.7090 0.6787 0.116 Uiso 1 1 calc R U . A 1
C3 C 0.5960(9) 0.6565(9) 0.6322(5) 0.056(2) Uani 0.531(5) 1 d . . P B 1
H3B H 0.6493 0.5980 0.6568 0.068 Uiso 0.531(5) 1 calc R U P B 1
C3A C 0.5491(11) 0.6273(11) 0.6184(7) 0.066(3) Uani 0.469(5) 1 d . . P B 2
H3AB H 0.5471 0.5475 0.6256 0.079 Uiso 0.469(5) 1 calc R U P B 2
C4 C 0.6212(3) 0.6308(3) 0.53486(14) 0.0566(7) Uani 1 1 d . . . . .
C5 C 0.6085(8) 0.6916(8) 0.4805(4) 0.071(2) Uani 0.531(5) 1 d . . P B 1
H5A H 0.5671 0.7630 0.4701 0.085 Uiso 0.531(5) 1 calc R U P B 1
C5A C 0.5541(7) 0.6370(7) 0.4707(4) 0.0514(17) Uani 0.469(5) 1 d . . P B 2
H5AA H 0.4837 0.6843 0.4526 0.062 Uiso 0.469(5) 1 calc R U P B 2
C6 C 0.6570(8) 0.6452(8) 0.4433(3) 0.076(2) Uani 0.531(5) 1 d . . P B 1
H6A H 0.6471 0.6849 0.4075 0.092 Uiso 0.531(5) 1 calc R U P B 1
C6A C 0.5909(7) 0.5741(7) 0.4337(3) 0.0553(16) Uani 0.469(5) 1 d . . P B 2
H6AA H 0.5504 0.5856 0.3906 0.066 Uiso 0.469(5) 1 calc R U P B 2
C7 C 0.7208(9) 0.5392(9) 0.4588(5) 0.062(2) Uani 0.531(5) 1 d . . P B 1
C7A C 0.6876(9) 0.4928(8) 0.4585(6) 0.051(2) Uani 0.469(5) 1 d . . P B 2
C8 C 0.7438(4) 0.4842(4) 0.5179(2) 0.0819(12) Uani 1 1 d . . . . .
H8A H 0.7851 0.4128 0.5298 0.098 Uiso 1 1 calc R U . B 1
C9 C 0.7024(4) 0.5412(4) 0.5557(2) 0.0908(14) Uani 1 1 d . . . . .
H9A H 0.7316 0.5170 0.5970 0.109 Uiso 1 1 calc R U . . .
C10 C 0.8573(7) 0.4059(8) 0.4347(3) 0.0618(17) Uani 0.531(5) 1 d . . P B 1
C10A C 0.8111(6) 0.3449(7) 0.4345(3) 0.0475(15) Uani 0.469(5) 1 d . . P B 2
C11 C 1.0503(5) 0.3224(6) 0.5082(3) 0.0675(19) Uani 0.531(5) 1 d . . P B 1
H11A H 1.1177 0.3212 0.5479 0.081 Uiso 0.531(5) 1 calc R U P B 1
C11A C 0.9277(6) 0.1804(6) 0.4958(3) 0.0559(16) Uani 0.469(5) 1 d . . P B 2
H11B H 0.9424 0.1250 0.5268 0.067 Uiso 0.469(5) 1 calc R U P B 2
C12 C 0.9599(6) 0.4058(7) 0.4939(3) 0.074(2) Uani 0.531(5) 1 d . . P B 1
H12A H 0.9667 0.4620 0.5233 0.089 Uiso 0.531(5) 1 calc R U P B 1
C12A C 0.8340(6) 0.2628(6) 0.4813(3) 0.0596(18) Uani 0.469(5) 1 d . . P B 2
H12B H 0.7864 0.2631 0.5030 0.072 Uiso 0.469(5) 1 calc R U P B 2
C13 C 1.0426(6) 0.2416(7) 0.4653(3) 0.0514(14) Uani 0.531(5) 1 d . . P B 1
C13A C 0.9994(7) 0.1810(7) 0.4638(3) 0.0497(16) Uani 0.469(5) 1 d . . P B 2
C14 C 0.9570(3) 0.2482(3) 0.41034(15) 0.0715(10) Uani 1 1 d . . . . .
H14A H 0.9558 0.1971 0.3799 0.086 Uiso 1 1 calc R U . B 1
C15 C 0.8652(3) 0.3310(4) 0.39537(16) 0.0725(10) Uani 1 1 d . . . . .
H15A H 0.8039 0.3340 0.3541 0.087 Uiso 1 1 calc R U . B 1
C16 C 1.1914(3) 0.0934(4) 0.53951(15) 0.0724(10) Uani 1 1 d . . . . .
H16A H 1.1685 0.1036 0.5714 0.087 Uiso 1 1 calc R U . B 1
C17 C 1.1872(8) 0.1084(9) 0.4455(4) 0.075(2) Uani 0.531(5) 1 d . . P B 1
H17A H 1.1636 0.1253 0.4037 0.089 Uiso 0.531(5) 1 calc R U P B 1
C17A C 1.1379(13) 0.0342(12) 0.4468(5) 0.108(5) Uani 0.469(5) 1 d . . P B 2
H17B H 1.0984 0.0296 0.4034 0.130 Uiso 0.469(5) 1 calc R U P B 2
C18 C 1.2774(11) 0.0357(9) 0.4817(5) 0.067(2) Uani 0.531(5) 1 d . . P B 1
H18A H 1.3320 -0.0012 0.4697 0.080 Uiso 0.531(5) 1 calc R U P B 1
C18A C 1.2423(14) -0.0215(14) 0.4860(6) 0.102(5) Uani 0.469(5) 1 d . . P B 2
H18B H 1.2818 -0.0806 0.4750 0.123 Uiso 0.469(5) 1 calc R U P B 2
C19 C 0.2761(3) 0.9442(3) 0.69502(16) 0.0569(7) Uani 1 1 d . . . . .
C20 C 0.3954(3) 0.6249(2) 0.85476(14) 0.0494(6) Uani 1 1 d . . . . .
C21 C 0.2496(3) 0.8731(2) 0.74030(14) 0.0503(6) Uani 1 1 d . . . . .
C22 C 0.3304(3) 0.7846(2) 0.77459(14) 0.0501(6) Uani 1 1 d . . . . .
H22A H 0.4011 0.7690 0.7694 0.060 Uiso 1 1 calc R U . . .
C23 C 0.3058(2) 0.7193(2) 0.81665(13) 0.0476(6) Uani 1 1 d . . . . .
C24 C 0.1976(3) 0.7408(3) 0.82237(14) 0.0509(6) Uani 1 1 d . . . . .
H24A H 0.1816 0.6968 0.8506 0.061 Uiso 1 1 calc R U . . .
C25 C 0.1129(3) 0.8259(3) 0.78708(14) 0.0525(7) Uani 1 1 d . . . . .
C26 C 0.1426(3) 0.8933(3) 0.74759(15) 0.0526(7) Uani 1 1 d . . . . .
H26A H 0.0895 0.9539 0.7253 0.063 Uiso 1 1 calc R U . . .
C27 C -0.0134(3) 0.8434(3) 0.78827(16) 0.0627(8) Uani 1 1 d . . . . .
C28 C -0.1136(4) 0.7956(7) 0.7290(3) 0.149(3) Uani 1 1 d . . . . .
H28A H -0.1117 0.8350 0.6940 0.223 Uiso 1 1 calc R U . . .
H28B H -0.1003 0.7134 0.7264 0.223 Uiso 1 1 calc R U . . .
H28C H -0.1932 0.8078 0.7283 0.223 Uiso 1 1 calc R U . . .
C29 C -0.0192(4) 0.7799(6) 0.8418(2) 0.119(2) Uani 1 1 d . . . . .
H29A H 0.0446 0.8093 0.8806 0.179 Uiso 1 1 calc R U . . .
H29B H -0.0994 0.7921 0.8405 0.179 Uiso 1 1 calc R U . . .
H29C H -0.0065 0.6977 0.8386 0.179 Uiso 1 1 calc R U . . .
C30 C -0.0227(7) 0.9697(7) 0.8077(5) 0.075(2) Uani 0.531(5) 1 d . . P B 1
H30A H 0.0485 0.9870 0.8467 0.112 Uiso 0.531(5) 1 calc R U P B 1
H30B H -0.0249 1.0226 0.7761 0.112 Uiso 0.531(5) 1 calc R U P B 1
H30C H -0.0973 0.9785 0.8125 0.112 Uiso 0.531(5) 1 calc R U P B 1
C30A C -0.0627(14) 0.9675(13) 0.7733(7) 0.114(5) Uani 0.469(5) 1 d . U P B 2
H30D H -0.0105 1.0186 0.8067 0.172 Uiso 0.469(5) 1 calc R U P B 2
H30E H -0.0624 0.9924 0.7351 0.172 Uiso 0.469(5) 1 calc R U P B 2
H30F H -0.1463 0.9702 0.7687 0.172 Uiso 0.469(5) 1 calc R U P B 2
N1 N 0.4945(2) 0.8183(2) 0.61071(12) 0.0543(6) Uani 1 1 d . . . . .
N2 N 0.5778(2) 0.6875(2) 0.57491(11) 0.0520(6) Uani 1 1 d . . . . .
N3 N 0.7654(8) 0.4948(8) 0.4185(4) 0.080(2) Uani 0.531(5) 1 d . . P B 1
H3A H 0.7352 0.5232 0.3813 0.096 Uiso 0.531(5) 1 calc R U P B 1
N3A N 0.7227(7) 0.4343(7) 0.4188(3) 0.0588(18) Uani 0.469(5) 1 d . . P B 2
H3AA H 0.6864 0.4550 0.3801 0.071 Uiso 0.469(5) 1 calc R U P B 2
N4 N 1.1360(6) 0.1536(6) 0.4814(3) 0.0527(14) Uani 0.531(5) 1 d . . P B 1
N4A N 1.1018(7) 0.0985(7) 0.4832(3) 0.0543(17) Uani 0.469(5) 1 d . . P B 2
N5 N 1.2796(3) 0.0212(3) 0.54252(13) 0.0697(8) Uani 1 1 d . . . . .

loop_
_atom_site_aniso_label
_atom_site_aniso_U_11
_atom_site_aniso_U_22
_atom_site_aniso_U_33
_atom_site_aniso_U_23
_atom_site_aniso_U_13
_atom_site_aniso_U_12
Zn1 0.04677(19) 0.0472(2) 0.0569(2) -0.00181(14) 0.03265(16) 0.00529(12)
O1 0.0690(13) 0.0666(14) 0.0830(15) 0.0088(12) 0.0565(12) 0.0054(11)
O2 0.0985(18) 0.0693(16) 0.104(2) 0.0256(14) 0.0751(17) 0.0241(13)
O3 0.0597(11) 0.0597(12) 0.0647(12) 0.0089(10) 0.0388(10) 0.0101(9)
O4 0.0859(16) 0.0763(15) 0.0727(15) 0.0173(13) 0.0525(13) 0.0135(13)
O5 0.136(3) 0.099(2) 0.0678(18) -0.0020(16) 0.0287(18) 0.0232(19)
O6 0.099(2) 0.099(2) 0.150(3) -0.031(2) 0.073(2) -0.0094(17)
C1 0.089(2) 0.0487(16) 0.097(2) 0.0175(17) 0.072(2) 0.0211(16)
C2 0.136(4) 0.102(3) 0.082(3) 0.038(2) 0.076(3) 0.068(3)
C3 0.060(5) 0.048(5) 0.062(5) 0.007(4) 0.028(4) 0.010(3)
C3A 0.092(9) 0.042(5) 0.089(9) 0.013(5) 0.063(8) 0.007(5)
C4 0.0594(16) 0.0576(17) 0.0588(17) 0.0042(14) 0.0320(14) 0.0202(14)
C5 0.098(6) 0.059(5) 0.068(4) 0.009(4) 0.048(4) 0.028(4)
C5A 0.055(4) 0.041(4) 0.061(4) 0.011(3) 0.029(3) 0.023(3)
C6 0.089(5) 0.086(5) 0.055(4) 0.014(4) 0.033(4) 0.033(4)
C6A 0.060(4) 0.060(4) 0.047(3) 0.002(3) 0.025(3) 0.016(3)
C7 0.063(5) 0.071(6) 0.050(4) -0.009(5) 0.025(4) 0.019(4)
C7A 0.045(4) 0.046(5) 0.064(5) -0.004(4) 0.025(4) 0.011(3)
C8 0.088(3) 0.082(3) 0.087(3) 0.013(2) 0.049(2) 0.046(2)
C9 0.114(3) 0.101(3) 0.075(2) 0.027(2) 0.059(2) 0.067(3)
C10 0.061(4) 0.078(5) 0.047(3) -0.003(3) 0.024(3) 0.020(4)
C10A 0.041(3) 0.052(4) 0.047(3) -0.006(3) 0.018(3) 0.008(3)
C11 0.053(3) 0.097(5) 0.044(3) -0.025(3) 0.015(2) 0.010(3)
C11A 0.053(3) 0.057(4) 0.057(4) -0.006(3) 0.024(3) 0.009(3)
C12 0.064(3) 0.094(5) 0.061(4) -0.031(4) 0.025(3) 0.018(3)
C12A 0.052(3) 0.066(4) 0.074(4) -0.002(3) 0.040(3) 0.014(3)
C13 0.050(3) 0.064(4) 0.046(3) -0.011(3) 0.026(3) 0.002(3)
C13A 0.051(4) 0.056(4) 0.041(3) -0.013(3) 0.020(3) 0.012(3)
C14 0.089(2) 0.080(2) 0.0543(19) -0.0095(17) 0.0397(18) 0.0252(19)
C15 0.075(2) 0.091(3) 0.0507(17) -0.0067(17) 0.0277(16) 0.0255(19)
C16 0.0649(18) 0.104(3) 0.0441(16) -0.0131(18) 0.0211(14) 0.0296(19)
C17 0.091(5) 0.093(6) 0.050(4) -0.006(4) 0.042(4) 0.033(5)
C17A 0.124(10) 0.127(10) 0.046(4) -0.026(6) 0.015(5) 0.070(8)
C18 0.078(5) 0.083(7) 0.060(4) -0.003(5) 0.049(4) 0.026(5)
C18A 0.111(11) 0.125(12) 0.061(6) -0.016(8) 0.030(6) 0.069(9)
C19 0.0622(17) 0.0530(17) 0.075(2) 0.0030(15) 0.0483(16) 0.0043(13)
C20 0.0509(14) 0.0497(15) 0.0562(16) -0.0037(13) 0.0318(13) -0.0072(12)
C21 0.0531(14) 0.0480(15) 0.0657(17) -0.0027(13) 0.0407(14) -0.0013(12)
C22 0.0492(13) 0.0504(15) 0.0653(17) -0.0011(13) 0.0388(13) -0.0004(11)
C23 0.0496(13) 0.0456(14) 0.0570(16) -0.0037(12) 0.0324(12) -0.0050(11)
C24 0.0556(14) 0.0512(15) 0.0611(17) -0.0051(13) 0.0397(13) -0.0095(12)
C25 0.0499(14) 0.0569(16) 0.0671(18) -0.0085(14) 0.0410(14) -0.0050(12)
C26 0.0524(14) 0.0497(15) 0.0691(18) -0.0011(14) 0.0393(14) 0.0029(12)
C27 0.0504(15) 0.075(2) 0.081(2) -0.0003(17) 0.0459(16) -0.0008(14)
C28 0.058(2) 0.257(8) 0.144(5) -0.072(5) 0.056(3) -0.030(4)
C29 0.073(2) 0.200(6) 0.116(4) 0.032(4) 0.070(3) 0.015(3)
C30 0.059(4) 0.082(5) 0.107(7) -0.012(5) 0.058(5) 0.013(3)
C30A 0.113(5) 0.115(5) 0.119(5) 0.000(2) 0.055(3) 0.001(2)
N1 0.0539(12) 0.0523(14) 0.0692(16) -0.0007(12) 0.0387(12) 0.0071(10)
N2 0.0579(13) 0.0481(13) 0.0576(14) 0.0045(11) 0.0329(11) 0.0159(10)
N3 0.084(5) 0.098(6) 0.066(4) 0.001(4) 0.041(4) 0.037(4)
N3A 0.058(4) 0.072(5) 0.045(3) 0.003(3) 0.022(3) 0.030(3)
N4 0.053(3) 0.067(4) 0.046(3) -0.009(3) 0.029(2) 0.007(3)
N4A 0.054(4) 0.064(5) 0.045(3) -0.008(3) 0.023(3) 0.016(3)
N5 0.0591(15) 0.092(2) 0.0554(15) -0.0144(15) 0.0237(13) 0.0250(14)

loop_
_atom_type_symbol
_atom_type_description
_atom_type_scat_dispersion_real
_atom_type_scat_dispersion_imag
_atom_type_scat_source
C C 0.0033 0.0016 'International Tables Vol C Tables 4.2.6.8 and 6.1.1.4'
H H 0.0000 0.0000 'International Tables Vol C Tables 4.2.6.8 and 6.1.1.4'
N N 0.0061 0.0033 'International Tables Vol C Tables 4.2.6.8 and 6.1.1.4'
O O 0.0106 0.0060 'International Tables Vol C Tables 4.2.6.8 and 6.1.1.4'
Zn Zn 0.2839 1.4301 'International Tables Vol C Tables 4.2.6.8 and 6.1.1.4'

loop_
_geom_angle_atom_site_label_1
_geom_angle_atom_site_label_2
_geom_angle_atom_site_label_3
_geom_angle
_geom_angle_site_symmetry_1
_geom_angle_site_symmetry_3
O1 Zn1 O3 102.27(10) . 2_656
O1 Zn1 N5 117.30(12) . 1_465
O3 Zn1 N5 109.52(12) 2_656 1_465
O1 Zn1 N1 100.00(10) . .
O3 Zn1 N1 114.82(10) 2_656 .
N5 Zn1 N1 112.48(11) 1_465 .
C19 O1 Zn1 127.5(2) . .
C20 O3 Zn1 118.71(19) . 2_646
H5B O5 H5C 113.3 . .
H6B O6 H6C 94.4 . .
N1 C1 N2 112.4(3) . .
N1 C1 H1A 123.8 . .
N2 C1 H1A 123.8 . .
C3 C2 N1 107.0(6) . .
N1 C2 C3A 110.6(6) . .
C3 C2 H2A 126.5 . .
N1 C2 H2A 126.5 . .
C2 C3 N2 108.0(8) . .
C2 C3 H3B 126.0 . .
N2 C3 H3B 126.0 . .
N2 C3A C2 99.4(8) . .
N2 C3A H3AB 130.3 . .
C2 C3A H3AB 130.3 . .
C9 C4 C5A 114.4(4) . .
C9 C4 C5 118.1(4) . .
C9 C4 N2 121.1(3) . .
C5A C4 N2 121.1(3) . .
C5 C4 N2 118.1(4) . .
C6 C5 C4 120.3(6) . .
C6 C5 H5A 119.9 . .
C4 C5 H5A 119.9 . .
C6A C5A C4 120.1(5) . .
C6A C5A H5AA 120.0 . .
C4 C5A H5AA 120.0 . .
C5 C6 C7 120.5(8) . .
C5 C6 H6A 119.7 . .
C7 C6 H6A 119.7 . .
C5A C6A C7A 121.8(7) . .
C5A C6A H6AA 119.1 . .
C7A C6A H6AA 119.1 . .
C6 C7 N3 118.0(9) . .
C6 C7 C8 118.3(7) . .
N3 C7 C8 123.5(8) . .
C8 C7A N3A 124.1(8) . .
C8 C7A C6A 116.6(9) . .
N3A C7A C6A 119.0(9) . .
C7A C8 C9 122.0(6) . .
C9 C8 C7 117.9(5) . .
C9 C8 H8A 121.1 . .
C7 C8 H8A 121.1 . .
C4 C9 C8 122.3(4) . .
C4 C9 H9A 118.9 . .
C8 C9 H9A 118.9 . .
C15 C10 C12 114.3(5) . .
C15 C10 N3 124.9(6) . .
C12 C10 N3 120.0(6) . .
C15 C10A C12A 119.5(5) . .
C15 C10A N3A 116.0(6) . .
C12A C10A N3A 124.1(6) . .
C13 C11 C12 120.7(6) . .
C13 C11 H11A 119.7 . .
C12 C11 H11A 119.7 . .
C12A C11A C13A 119.7(7) . .
C12A C11A H11B 120.2 . .
C13A C11A H11B 120.2 . .
C11 C12 C10 119.6(6) . .
C11 C12 H12A 120.2 . .
C10 C12 H12A 120.2 . .
C11A C12A C10A 120.1(6) . .
C11A C12A H12B 119.9 . .
C10A C12A H12B 119.9 . .
C14 C13 C11 119.9(6) . .
C14 C13 N4 119.9(5) . .
C11 C13 N4 120.1(6) . .
C14 C13A C11A 117.0(5) . .
C14 C13A N4A 124.4(6) . .
C11A C13A N4A 117.9(7) . .
C13 C14 C15 119.8(4) . .
C15 C14 C13A 122.9(4) . .
C13 C14 H14A 120.1 . .
C15 C14 H14A 120.1 . .
C10 C15 C14 125.0(4) . .
C10A C15 C14 118.3(4) . .
C10 C15 H15A 117.5 . .
C14 C15 H15A 117.5 . .
N4A C16 N5 110.8(4) . .
N5 C16 N4 111.5(4) . .
N5 C16 H16A 124.2 . .
N4 C16 H16A 124.2 . .
C18 C17 N4 106.9(8) . .
C18 C17 H17A 126.5 . .
N4 C17 H17A 126.5 . .
C18A C17A N4A 106.0(9) . .
C18A C17A H17B 127.0 . .
N4A C17A H17B 127.0 . .
C17 C18 N5 111.5(7) . .
C17 C18 H18A 124.3 . .
N5 C18 H18A 124.3 . .
N5 C18A C17A 108.8(9) . .
N5 C18A H18B 125.6 . .
C17A C18A H18B 125.6 . .
O2 C19 O1 125.0(3) . .
O2 C19 C21 119.6(3) . .
O1 C19 C21 115.4(3) . .
O4 C20 O3 123.7(3) . .
O4 C20 C23 120.9(3) . .
O3 C20 C23 115.4(2) . .
C22 C21 C26 119.1(3) . .
C22 C21 C19 120.2(2) . .
C26 C21 C19 120.7(3) . .
C21 C22 C23 120.1(2) . .
C21 C22 H22A 120.0 . .
C23 C22 H22A 120.0 . .
C22 C23 C24 119.4(3) . .
C22 C23 C20 119.8(2) . .
C24 C23 C20 120.7(2) . .
C25 C24 C23 121.8(3) . .
C25 C24 H24A 119.1 . .
C23 C24 H24A 119.1 . .
C24 C25 C26 117.5(2) . .
C24 C25 C27 122.5(3) . .
C26 C25 C27 119.9(3) . .
C25 C26 C21 122.0(3) . .
C25 C26 H26A 119.0 . .
C21 C26 H26A 119.0 . .
C28 C27 C29 108.0(4) . .
C28 C27 C30A 93.2(7) . .
C29 C27 C30A 119.3(7) . .
C28 C27 C30 119.7(5) . .
C29 C27 C30 99.1(5) . .
C28 C27 C25 108.2(3) . .
C29 C27 C25 112.2(3) . .
C30A C27 C25 113.5(6) . .
C30 C27 C25 109.5(3) . .
C27 C28 H28A 109.5 . .
C27 C28 H28B 109.5 . .
H28A C28 H28B 109.5 . .
C27 C28 H28C 109.5 . .
H28A C28 H28C 109.5 . .
H28B C28 H28C 109.5 . .
C27 C29 H29A 109.5 . .
C27 C29 H29B 109.5 . .
H29A C29 H29B 109.5 . .
C27 C29 H29C 109.5 . .
H29A C29 H29C 109.5 . .
H29B C29 H29C 109.5 . .
C27 C30 H30A 109.5 . .
C27 C30 H30B 109.5 . .
H30A C30 H30B 109.5 . .
C27 C30 H30C 109.5 . .
H30A C30 H30C 109.5 . .
H30B C30 H30C 109.5 . .
C27 C30A H30D 109.5 . .
C27 C30A H30E 109.5 . .
H30D C30A H30E 109.5 . .
C27 C30A H30F 109.5 . .
H30D C30A H30F 109.5 . .
H30E C30A H30F 109.5 . .
C1 N1 C2 105.5(3) . .
C1 N1 Zn1 129.6(2) . .
C2 N1 Zn1 124.9(2) . .
C1 N2 C3 103.3(5) . .
C1 N2 C3A 107.1(6) . .
C1 N2 C4 127.1(3) . .
C3 N2 C4 128.8(5) . .
C3A N2 C4 123.8(6) . .
C7 N3 C10 124.4(8) . .
C7 N3 H3A 117.8 . .
C10 N3 H3A 117.8 . .
C7A N3A C10A 127.0(8) . .
C7A N3A H3AA 116.5 . .
C10A N3A H3AA 116.5 . .
C17 N4 C16 106.8(6) . .
C17 N4 C13 128.4(7) . .
C16 N4 C13 124.9(5) . .
C16 N4A C17A 106.8(6) . .
C16 N4A C13A 123.4(6) . .
C17A N4A C13A 128.3(7) . .
C18A N5 C16 106.5(6) . .
C16 N5 C18 102.9(5) . .
C18A N5 Zn1 128.2(6) . 1_645
C16 N5 Zn1 123.4(2) . 1_645
C18 N5 Zn1 130.0(5) . 1_645

loop_
_geom_bond_atom_site_label_1
_geom_bond_atom_site_label_2
_geom_bond_distance
_geom_bond_site_symmetry_2
Zn1 O1 1.942(2) .
Zn1 O3 1.954(2) 2_656
Zn1 N5 1.982(3) 1_465
Zn1 N1 1.993(2) .
O1 C19 1.277(3) .
O2 C19 1.245(4) .
O3 C20 1.284(3) .
O3 Zn1 1.954(2) 2_646
O4 C20 1.225(4) .
O5 H5B 0.8501 .
O5 H5C 0.8501 .
O6 H6B 0.8501 .
O6 H6C 0.8553 .
C1 N1 1.296(4) .
C1 N2 1.327(4) .
C1 H1A 0.9300 .
C2 C3 1.333(12) .
C2 N1 1.337(5) .
C2 C3A 1.416(14) .
C2 H2A 0.9300 .
C3 N2 1.336(12) .
C3 H3B 0.9300 .
C3A N2 1.415(13) .
C3A H3AB 0.9300 .
C4 C9 1.346(4) .
C4 C5A 1.379(8) .
C4 C5 1.422(8) .
C4 N2 1.436(4) .
C5 C6 1.373(10) .
C5 H5A 0.9300 .
C5A C6A 1.361(10) .
C5A H5AA 0.9300 .
C6 C7 1.392(12) .
C6 H6A 0.9300 .
C6A C7A 1.395(12) .
C6A H6AA 0.9300 .
C7 N3 1.394(12) .
C7 C8 1.458(11) .
C7A C8 1.274(12) .
C7A N3A 1.377(13) .
C8 C9 1.377(5) .
C8 H8A 0.9300 .
C9 H9A 0.9300 .
C10 C15 1.308(7) .
C10 C12 1.398(9) .
C10 N3 1.420(10) .
C10A C15 1.370(8) .
C10A C12A 1.391(10) .
C10A N3A 1.398(9) .
C11 C13 1.354(8) .
C11 C12 1.367(9) .
C11 H11A 0.9300 .
C11A C12A 1.386(8) .
C11A C13A 1.389(10) .
C11A H11B 0.9300 .
C12 H12A 0.9300 .
C12A H12B 0.9300 .
C13 C14 1.256(7) .
C13 N4 1.425(9) .
C13A C14 1.378(8) .
C13A N4A 1.452(9) .
C14 C15 1.373(5) .
C14 H14A 0.9300 .
C15 H15A 0.9300 .
C16 N4A 1.294(8) .
C16 N5 1.319(4) .
C16 N4 1.420(8) .
C16 H16A 0.9300 .
C17 C18 1.330(14) .
C17 N4 1.366(9) .
C17 H17A 0.9300 .
C17A C18A 1.341(17) .
C17A N4A 1.353(12) .
C17A H17B 0.9300 .
C18 N5 1.454(11) .
C18 H18A 0.9300 .
C18A N5 1.313(13) .
C18A H18B 0.9300 .
C19 C21 1.500(4) .
C20 C23 1.507(4) .
C21 C22 1.386(4) .
C21 C26 1.393(4) .
C22 C23 1.389(4) .
C22 H22A 0.9300 .
C23 C24 1.390(4) .
C24 C25 1.386(4) .
C24 H24A 0.9300 .
C25 C26 1.387(4) .
C25 C27 1.544(4) .
C26 H26A 0.9300 .
C27 C28 1.491(6) .
C27 C29 1.503(6) .
C27 C30A 1.517(15) .
C27 C30 1.536(8) .
C28 H28A 0.9600 .
C28 H28B 0.9600 .
C28 H28C 0.9600 .
C29 H29A 0.9600 .
C29 H29B 0.9600 .
C29 H29C 0.9600 .
C30 H30A 0.9600 .
C30 H30B 0.9600 .
C30 H30C 0.9600 .
C30A H30D 0.9600 .
C30A H30E 0.9600 .
C30A H30F 0.9600 .
N3 H3A 0.8600 .
N3A H3AA 0.8600 .
N5 Zn1 1.982(3) 1_645

loop_
_geom_hbond_atom_site_label_D
_geom_hbond_atom_site_label_H
_geom_hbond_atom_site_label_A
_geom_hbond_distance_DH
_geom_hbond_distance_HA
_geom_hbond_distance_DA
_geom_hbond_angle_DHA
_geom_hbond_site_symmetry_A
O5 H5B O3 0.85 2.18 3.026(4) 179.1 3_666
O5 H5C O6 0.85 1.96 2.773(5) 160.1 .
O6 H6B O2 0.85 1.95 2.785(4) 168.0 3_676
O6 H6C O3 0.86 2.06 2.913(4) 175.8 4_575
N3 H3A O5 0.86 1.90 2.713(9) 157.9 .
N3A H3AA O5 0.86 2.08 2.921(8) 164.9 .

loop_
_geom_torsion_atom_site_label_1
_geom_torsion_atom_site_label_2
_geom_torsion_atom_site_label_3
_geom_torsion_atom_site_label_4
_geom_torsion
_geom_torsion_site_symmetry_1
_geom_torsion_site_symmetry_4
N1 C2 C3 N2 -19.6(7) . .
N1 C2 C3A N2 21.9(9) . .
C9 C4 C5 C6 13.5(11) . .
N2 C4 C5 C6 175.0(7) . .
C9 C4 C5A C6A -14.5(10) . .
N2 C4 C5A C6A -174.0(6) . .
C4 C5 C6 C7 -1.0(14) . .
C4 C5A C6A C7A 7.0(13) . .
C5 C6 C7 N3 178.4(9) . .
C5 C6 C7 C8 -5.1(14) . .
C5A C6A C7A C8 -3.1(13) . .
C5A C6A C7A N3A -178.2(8) . .
N3A C7A C8 C9 -177.6(7) . .
C6A C7A C8 C9 7.6(11) . .
C6 C7 C8 C9 -0.9(11) . .
N3 C7 C8 C9 175.3(7) . .
C5A C4 C9 C8 19.4(8) . .
C5 C4 C9 C8 -20.2(8) . .
N2 C4 C9 C8 178.9(4) . .
C7A C8 C9 C4 -16.9(9) . .
C7 C8 C9 C4 14.0(9) . .
C13 C11 C12 C10 1.4(12) . .
C15 C10 C12 C11 -7.2(12) . .
N3 C10 C12 C11 -177.6(8) . .
C13A C11A C12A C10A 0.7(10) . .
C15 C10A C12A C11A 11.9(10) . .
N3A C10A C12A C11A -176.9(7) . .
C12 C11 C13 C14 5.4(12) . .
C12 C11 C13 N4 -178.5(7) . .
C12A C11A C13A C14 -13.2(10) . .
C12A C11A C13A N4A 175.9(6) . .
C11 C13 C14 C15 -5.8(10) . .
N4 C13 C14 C15 178.2(5) . .
C11A C13A C14 C15 14.1(9) . .
N4A C13A C14 C15 -175.7(6) . .
C12 C10 C15 C14 7.2(11) . .
N3 C10 C15 C14 177.1(7) . .
C12A C10A C15 C14 -11.2(9) . .
N3A C10A C15 C14 176.9(5) . .
C13 C14 C15 C10 -0.8(9) . .
C13A C14 C15 C10A -1.9(8) . .
N4 C17 C18 N5 6.1(11) . .
N4A C17A C18A N5 -9.9(19) . .
Zn1 O1 C19 O2 -7.4(5) . .
Zn1 O1 C19 C21 171.3(2) . .
Zn1 O3 C20 O4 3.6(4) 2_646 .
Zn1 O3 C20 C23 -177.10(18) 2_646 .
O2 C19 C21 C22 -172.4(3) . .
O1 C19 C21 C22 8.9(4) . .
O2 C19 C21 C26 8.9(5) . .
O1 C19 C21 C26 -169.8(3) . .
C26 C21 C22 C23 -1.5(4) . .
C19 C21 C22 C23 179.7(3) . .
C21 C22 C23 C24 2.2(4) . .
C21 C22 C23 C20 -178.7(3) . .
O4 C20 C23 C22 161.3(3) . .
O3 C20 C23 C22 -18.0(4) . .
O4 C20 C23 C24 -19.7(4) . .
O3 C20 C23 C24 161.0(3) . .
C22 C23 C24 C25 0.1(4) . .
C20 C23 C24 C25 -179.0(3) . .
C23 C24 C25 C26 -2.9(4) . .
C23 C24 C25 C27 174.2(3) . .
C24 C25 C26 C21 3.7(5) . .
C27 C25 C26 C21 -173.6(3) . .
C22 C21 C26 C25 -1.5(5) . .
C19 C21 C26 C25 177.2(3) . .
C24 C25 C27 C28 -105.3(5) . .
C26 C25 C27 C28 71.8(5) . .
C24 C25 C27 C29 13.7(5) . .
C26 C25 C27 C29 -169.2(4) . .
C24 C25 C27 C30A 152.7(7) . .
C26 C25 C27 C30A -30.2(8) . .
C24 C25 C27 C30 122.7(5) . .
C26 C25 C27 C30 -60.2(6) . .
N2 C1 N1 C2 0.6(5) . .
N2 C1 N1 Zn1 -179.0(2) . .
C3 C2 N1 C1 11.6(6) . .
C3A C2 N1 C1 -15.0(7) . .
C3 C2 N1 Zn1 -168.8(4) . .
C3A C2 N1 Zn1 164.6(5) . .
N1 C1 N2 C3 -12.2(5) . .
N1 C1 N2 C3A 13.8(7) . .
N1 C1 N2 C4 177.8(3) . .
C2 C3 N2 C1 19.1(7) . .
C2 C3 N2 C4 -171.2(4) . .
C2 C3A N2 C1 -20.6(8) . .
C2 C3A N2 C4 174.7(4) . .
C9 C4 N2 C1 159.3(4) . .
C5A C4 N2 C1 -42.6(6) . .
C5 C4 N2 C1 -1.7(7) . .
C9 C4 N2 C3 -8.1(7) . .
C5 C4 N2 C3 -169.1(7) . .
C9 C4 N2 C3A -39.1(8) . .
C5A C4 N2 C3A 119.0(8) . .
C6 C7 N3 C10 163.3(9) . .
C8 C7 N3 C10 -12.9(15) . .
C15 C10 N3 C7 150.5(9) . .
C12 C10 N3 C7 -40.2(14) . .
C8 C7A N3A C10A 10.0(14) . .
C6A C7A N3A C10A -175.4(8) . .
C15 C10A N3A C7A -155.7(8) . .
C12A C10A N3A C7A 32.8(12) . .
C18 C17 N4 C16 -6.5(10) . .
C18 C17 N4 C13 175.0(8) . .
N5 C16 N4 C17 4.8(7) . .
N5 C16 N4 C13 -176.7(6) . .
C14 C13 N4 C17 34.7(12) . .
C11 C13 N4 C17 -141.4(9) . .
C14 C13 N4 C16 -143.5(7) . .
C11 C13 N4 C16 40.4(10) . .
N5 C16 N4A C17A -5.2(10) . .
N5 C16 N4A C13A -172.2(7) . .
C18A C17A N4A C16 9.2(16) . .
C18A C17A N4A C13A 175.2(12) . .
C14 C13A N4A C16 132.8(8) . .
C11A C13A N4A C16 -57.0(11) . .
C14 C13A N4A C17A -31.2(15) . .
C11A C13A N4A C17A 139.0(12) . .
C17A C18A N5 C16 6.8(16) . .
C17A C18A N5 Zn1 171.2(10) . 1_645
N4A C16 N5 C18A -0.9(11) . .
N4 C16 N5 C18 -1.1(7) . .
N4A C16 N5 Zn1 -166.3(5) . 1_645
N4 C16 N5 Zn1 159.1(4) . 1_645
C17 C18 N5 C16 -3.1(10) . .
C17 C18 N5 Zn1 -161.4(6) . 1_645
